data_4500172
loop_
_publ_author_name
'Dey, Chandan'
'Das, Raja'
'Pachfule, Pradip'
'Poddar, Pankaj'
'Banerjee, Rahul'

_publ_contact_author
;

Dr. Rahul Banerjee

Scientist
Physical/Materials Chemistry Division  
National Chemical Laboratory
Dr. Homi Bhaba Road
Pune 411008, India


;
_publ_section_title
;
 Structural and Selective Gas Adsorption Studies of Polyoxometalate and
 Tris(ethylenediamine) Cobalt(III) Based Ionic Crystals
;
_journal_issue 1
_journal_name_full 'Crystal Growth &amp; Design'
_journal_page_first 139
_journal_paper_doi 10.1021/cg101201b
_journal_volume 11
_journal_year 2011
_chemical_formula_moiety 'Mo12 O40 P, C6 H24 Co N6, 6(C5 H11 N O) '
_chemical_formula_sum 'C36 H90 Co Mo12 N12 O46 P'
_chemical_formula_weight 2668.38
_chemical_name_common CoMo12P-DEF
_chemical_name_systematic
; 
 ? 
;
_space_group_IT_number 19
_symmetry_cell_setting orthorhombic
_symmetry_space_group_name_Hall 'P 2ac 2ab'
_symmetry_space_group_name_H-M 'P 21 21 21'
_atom_sites_solution_hydrogens geom
_atom_sites_solution_primary direct
_atom_sites_solution_secondary difmap
_audit_creation_method SHELXL-97
_cell_angle_alpha 90.00
_cell_angle_beta 90.00
_cell_angle_gamma 90.00
_cell_formula_units_Z 4
_cell_length_a 14.395(3)
_cell_length_b 19.836(4)
_cell_length_c 28.009(5)
_cell_measurement_reflns_used 4181
_cell_measurement_temperature 293(2)
_cell_measurement_theta_max 19.63
_cell_measurement_theta_min 2.27
_cell_volume 7998(3)
_computing_cell_refinement 'Bruker SMART'
_computing_data_collection 'Bruker SMART '
_computing_data_reduction 'Bruker SMART'
_computing_molecular_graphics 'Bruker SHELXTL'
_computing_publication_material 'Bruker SHELXTL'
_computing_structure_refinement 'Bruker SHELXTL'
_computing_structure_solution 'Bruker SHELXTL'
_diffrn_ambient_temperature 293(2)
_diffrn_measured_fraction_theta_full 1.000
_diffrn_measured_fraction_theta_max 1.000
_diffrn_measurement_device_type 'CCD area detector'
_diffrn_measurement_method 'phi and omega scans'
_diffrn_radiation_monochromator graphite
_diffrn_radiation_source 'fine-focus sealed tube'
_diffrn_radiation_type MoK\a
_diffrn_radiation_wavelength 0.71073
_diffrn_reflns_av_R_equivalents 0.0976
_diffrn_reflns_av_sigmaI/netI 0.1417
_diffrn_reflns_limit_h_max 17
_diffrn_reflns_limit_h_min -16
_diffrn_reflns_limit_k_max 23
_diffrn_reflns_limit_k_min -21
_diffrn_reflns_limit_l_max 33
_diffrn_reflns_limit_l_min -31
_diffrn_reflns_number 40586
_diffrn_reflns_theta_full 25.00
_diffrn_reflns_theta_max 25.00
_diffrn_reflns_theta_min 1.75
_exptl_absorpt_coefficient_mu 2.132
_exptl_absorpt_correction_T_max 0.8151
_exptl_absorpt_correction_T_min 0.6751
_exptl_absorpt_correction_type multi-scan
_exptl_absorpt_process_details 'Blessing, Acta Cryst. (1995) A51 33-58'
_exptl_crystal_colour yellow
_exptl_crystal_density_diffrn 2.216
_exptl_crystal_density_method 'not measured'
_exptl_crystal_description Orthorhombic
_exptl_crystal_F_000 5216
_exptl_crystal_size_max 0.25
_exptl_crystal_size_mid 0.19
_exptl_crystal_size_min 0.11
_refine_diff_density_max 1.014
_refine_diff_density_min -0.789
_refine_diff_density_rms 0.169
_refine_ls_abs_structure_details 'Flack H D (1983), Acta Cryst. A39, 876-881'
_refine_ls_abs_structure_Flack 0.004(4)
_refine_ls_extinction_method none
_refine_ls_goodness_of_fit_ref 0.944
_refine_ls_hydrogen_treatment constr
_refine_ls_matrix_type full
_refine_ls_number_parameters 788
_refine_ls_number_reflns 14075
_refine_ls_number_restraints 10
_refine_ls_restrained_S_all 0.946
_refine_ls_R_factor_all 0.0886
_refine_ls_R_factor_gt 0.0604
_refine_ls_shift/su_max 0.002
_refine_ls_shift/su_mean 0.000
_refine_ls_structure_factor_coef Fsqd
_refine_ls_weighting_details 'calc w=1/[\s^2^(Fo^2^)+(0.0254P)^2^+0.0000P] where P=(Fo^2^+2Fc^2^)/3'
_refine_ls_weighting_scheme calc
_refine_ls_wR_factor_gt 0.1041
_refine_ls_wR_factor_ref 0.1125
_reflns_number_gt 10103
_reflns_number_total 14075
_reflns_threshold_expression >2sigma(I)
_cod_data_source_file cg101201b_si_001.cif
_cod_data_source_block CoMo12P-DEF
_cod_depositor_comments
;
The following automatic conversions were performed:

'_symmetry_cell_setting' value 'Orthorhombic' changed to
'orthorhombic' according to
/home/saulius/struct/CIF-dictionaries/cif_core.dic dictionary named
'cif_core.dic' version 2.4.1 from 2010-06-29.

Automatic conversion script
Id: cif_fix_values 1715 2011-07-08 13:25:40Z adriana 
;
_cod_original_sg_symbol_H-M 'P 21 21 21 '
_cod_database_code 4500172

loop_
_symmetry_equiv_pos_as_xyz
'x, y, z'
'-x+1/2, -y, z+1/2'
'-x, y+1/2, -z+1/2'
'x+1/2, -y+1/2, -z'

loop_
_atom_site_label
_atom_site_type_symbol
_atom_site_fract_x
_atom_site_fract_y
_atom_site_fract_z
_atom_site_U_iso_or_equiv
_atom_site_adp_type
_atom_site_occupancy
_atom_site_symmetry_multiplicity
_atom_site_calc_flag
_atom_site_refinement_flags
Mo1 Mo 0.78213(8) 0.84495(6) 0.06956(4) 0.0263(3) Uani 1 1 d .
Mo2 Mo 0.69342(8) 0.99672(6) 0.03406(4) 0.0256(3) Uani 1 1 d .
Mo3 Mo 0.71793(8) 1.08115(6) 0.15201(4) 0.0287(3) Uani 1 1 d .
Mo4 Mo 0.83864(8) 1.15092(6) 0.04552(4) 0.0289(3) Uani 1 1 d .
Mo5 Mo 0.88609(8) 0.93284(6) -0.02091(4) 0.0259(3) Uani 1 1 d .
Mo6 Mo 0.98827(8) 0.84213(6) 0.15001(4) 0.0295(3) Uani 1 1 d .
Mo7 Mo 1.09946(8) 0.90397(6) 0.05126(4) 0.0306(3) Uani 1 1 d .
Mo8 Mo 1.04159(8) 1.07685(7) 0.00926(4) 0.0300(3) Uani 1 1 d .
Mo9 Mo 1.12280(8) 0.98318(6) 0.15856(4) 0.0288(3) Uani 1 1 d .
Mo10 Mo 1.02616(8) 1.14847(6) 0.12004(5) 0.0317(3) Uani 1 1 d .
Mo11 Mo 0.91265(9) 1.05316(6) 0.21871(4) 0.0309(3) Uani 1 1 d .
Mo12 Mo 0.76748(9) 0.92190(7) 0.19036(4) 0.0320(3) Uani 1 1 d .
O1 O 0.9013(6) 0.9049(5) -0.0764(3) 0.033(2) Uani 1 1 d .
O2 O 1.1017(7) 1.0978(5) -0.0391(3) 0.047(3) Uani 1 1 d .
O3 O 1.1850(6) 0.8723(5) 0.0192(3) 0.044(3) Uani 1 1 d .
O4 O 0.9982(6) 0.8949(4) 0.0110(3) 0.031(2) Uani 1 1 d .
O5 O 0.6201(6) 1.1237(4) 0.1653(3) 0.033(2) Uani 1 1 d .
O6 O 0.7813(7) 1.2196(5) 0.0271(3) 0.049(3) Uani 1 1 d .
O7 O 0.7769(5) 1.1347(4) 0.1083(3) 0.024(2) Uani 1 1 d .
O8 O 0.6769(6) 1.0266(5) 0.0954(3) 0.031(2) Uani 1 1 d .
O9 O 0.9387(6) 1.0884(5) 0.2709(3) 0.040(3) Uani 1 1 d .
O10 O 0.6866(5) 0.9946(5) 0.1856(3) 0.028(2) Uani 1 1 d .
O11 O 0.8392(6) 0.9806(5) 0.2356(3) 0.040(3) Uani 1 1 d .
O12 O 0.7155(6) 0.8717(4) 0.2305(3) 0.041(3) Uani 1 1 d .
O13 O 0.7421(6) 0.8828(5) 0.1332(3) 0.033(2) Uani 1 1 d .
O14 O 0.8913(6) 0.8779(4) 0.1850(3) 0.031(2) Uani 1 1 d .
O15 O 0.7253(6) 0.7710(4) 0.0694(3) 0.033(2) Uani 1 1 d .
O16 O 1.0036(7) 0.7653(4) 0.1735(3) 0.039(3) Uani 1 1 d .
O17 O 0.8901(6) 0.8243(4) 0.1000(3) 0.035(2) Uani 1 1 d .
O18 O 1.0809(6) 0.8900(5) 0.1789(3) 0.033(2) Uani 1 1 d .
O19 O 1.0685(6) 0.8362(4) 0.0939(3) 0.035(2) Uani 1 1 d .
O20 O 1.1745(5) 0.9442(4) 0.1060(3) 0.030(2) Uani 1 1 d .
O21 O 0.6798(5) 0.9049(4) 0.0478(3) 0.028(2) Uani 1 1 d .
O22 O 0.9917(5) 0.9513(4) 0.1093(3) 0.0180(19) Uiso 1 1 d .
O23 O 0.8449(5) 0.9593(4) 0.0614(3) 0.022(2) Uani 1 1 d .
O24 O 0.7680(5) 0.9664(4) -0.0229(3) 0.025(2) Uani 1 1 d .
O25 O 1.1007(5) 1.0012(5) 0.0304(3) 0.031(2) Uani 1 1 d .
O26 O 0.9494(5) 1.0125(4) -0.0198(3) 0.024(2) Uani 1 1 d .
O27 O 0.9321(6) 1.1401(4) 0.0020(3) 0.033(2) Uani 1 1 d .
O28 O 1.0859(6) 1.1346(4) 0.0568(3) 0.034(2) Uani 1 1 d .
O29 O 0.9333(6) 1.1930(4) 0.0887(3) 0.029(2) Uani 1 1 d .
O30 O 1.1067(6) 1.0684(4) 0.1343(3) 0.030(2) Uani 1 1 d .
O31 O 0.9610(6) 1.1228(4) 0.1733(3) 0.034(3) Uani 1 1 d .
O32 O 1.0974(7) 1.2090(5) 0.1401(4) 0.053(3) Uani 1 1 d .
O33 O 0.7940(6) 1.0991(4) 0.2037(3) 0.033(2) Uani 1 1 d .
O34 O 0.8526(5) 1.0075(4) 0.1448(3) 0.020(2) Uani 1 1 d .
O35 O 1.2157(6) 0.9903(4) 0.1939(3) 0.036(2) Uani 1 1 d .
O36 O 0.7641(5) 1.0816(4) 0.0232(3) 0.028(2) Uani 1 1 d .
O37 O 0.5918(6) 1.0150(5) 0.0064(3) 0.041(3) Uani 1 1 d .
O38 O 1.0180(6) 1.0078(4) 0.2039(3) 0.032(2) Uani 1 1 d .
O39 O 0.9389(5) 1.0636(4) 0.0778(3) 0.025(2) Uani 1 1 d .
O40 O 0.8297(6) 0.8502(4) 0.0091(3) 0.030(2) Uani 1 1 d .
P1 P 0.9066(2) 0.99520(19) 0.09828(12) 0.0217(8) Uani 1 1 d .
Co1 Co 0.33986(13) 0.10733(10) 0.29973(7) 0.0322(5) Uani 1 1 d .
N1 N 0.3179(9) 0.1550(8) 0.3572(4) 0.071(5) Uani 1 1 d .
H1A H 0.3437 0.1963 0.3550 0.086 Uiso 1 1 calc R
H1B H 0.2563 0.1604 0.3611 0.086 Uiso 1 1 calc R
N2 N 0.3378(8) 0.0289(6) 0.3400(4) 0.054(4) Uani 1 1 d .
H2A H 0.2957 -0.0008 0.3290 0.064 Uiso 1 1 calc R
H2B H 0.3940 0.0089 0.3399 0.064 Uiso 1 1 calc R
N3 N 0.3800(8) 0.0500(6) 0.2446(4) 0.051(4) Uani 1 1 d .
H3A H 0.3523 0.0095 0.2469 0.061 Uiso 1 1 calc R
H3B H 0.3605 0.0694 0.2173 0.061 Uiso 1 1 calc R
N4 N 0.4727(8) 0.1193(6) 0.3074(5) 0.058(4) Uani 1 1 d .
H4A H 0.4850 0.1622 0.3158 0.070 Uiso 1 1 calc R
H4B H 0.4938 0.0920 0.3306 0.070 Uiso 1 1 calc R
N5 N 0.2132(8) 0.0969(6) 0.2830(4) 0.043(3) Uani 1 1 d .
H5A H 0.2049 0.0547 0.2720 0.052 Uiso 1 1 calc R
H5B H 0.1788 0.1012 0.3096 0.052 Uiso 1 1 calc R
N6 N 0.3363(10) 0.1867(7) 0.2597(4) 0.058(4) Uani 1 1 d .
H6A H 0.3718 0.2196 0.2723 0.070 Uiso 1 1 calc R
H6B H 0.3575 0.1770 0.2303 0.070 Uiso 1 1 calc R
C1 C 0.3560(11) 0.1205(8) 0.3991(5) 0.048(5) Uani 1 1 d .
H1C H 0.3359 0.1414 0.4286 0.057 Uiso 1 1 calc R
H1D H 0.4233 0.1185 0.3982 0.057 Uiso 1 1 calc R
C2 C 0.5209(11) 0.1028(8) 0.2606(5) 0.051(5) Uiso 1 1 d .
H2C H 0.5140 0.1397 0.2381 0.061 Uiso 1 1 calc R
H2D H 0.5865 0.0948 0.2658 0.061 Uiso 1 1 calc R
C3 C 0.4747(9) 0.0408(9) 0.2421(5) 0.057(5) Uani 1 1 d .
H3C H 0.4933 0.0327 0.2093 0.068 Uiso 1 1 calc R
H3D H 0.4928 0.0021 0.2611 0.068 Uiso 1 1 calc R
C4 C 0.1772(12) 0.1443(8) 0.2470(5) 0.057(5) Uani 1 1 d .
H4C H 0.1109 0.1512 0.2509 0.069 Uiso 1 1 calc R
H4D H 0.1894 0.1282 0.2149 0.069 Uiso 1 1 calc R
C5 C 0.2316(13) 0.2097(9) 0.2574(6) 0.068(6) Uani 1 1 d .
H5C H 0.2122 0.2295 0.2874 0.081 Uiso 1 1 calc R
H5D H 0.2223 0.2425 0.2321 0.081 Uiso 1 1 calc R
C6 C 0.3120(11) 0.0511(8) 0.3919(5) 0.054(5) Uani 1 1 d .
H6C H 0.2451 0.0536 0.3956 0.065 Uiso 1 1 calc R
H6D H 0.3364 0.0192 0.4150 0.065 Uiso 1 1 calc R
N7 N 0.3727(8) 0.1399(6) 0.0806(4) 0.043(3) Uani 1 1 d .
C7 C 0.3164(10) 0.1354(8) 0.0360(5) 0.046(4) Uani 1 1 d .
H7A H 0.3375 0.1692 0.0135 0.056 Uiso 1 1 calc R
H7B H 0.2517 0.1446 0.0434 0.056 Uiso 1 1 calc R
C8 C 0.3645(7) 0.1395(6) 0.1606(4) 0.014(3) Uiso 1 1 d .
H8A H 0.3157 0.1380 0.1839 0.021 Uiso 1 1 calc R
H8B H 0.4000 0.1800 0.1647 0.021 Uiso 1 1 calc R
H8C H 0.4044 0.1011 0.1646 0.021 Uiso 1 1 calc R
C9 C 0.3248(13) 0.0635(10) 0.0128(6) 0.090(7) Uani 1 1 d .
H9A H 0.3888 0.0499 0.0125 0.135 Uiso 1 1 calc R
H9B H 0.3017 0.0651 -0.0194 0.135 Uiso 1 1 calc R
H9C H 0.2891 0.0318 0.0310 0.135 Uiso 1 1 calc R
C10 C 0.4721(10) 0.1436(8) 0.0779(6) 0.048(4) Uani 1 1 d .
H10X H 0.5102 0.1070 0.0850 0.057 Uiso 1 1 calc R
C11 C 0.3323(10) 0.1386(8) 0.1223(5) 0.051(4) Uiso 1 1 d .
H11A H 0.2894 0.1763 0.1218 0.061 Uiso 1 1 calc R
H11B H 0.2939 0.0984 0.1217 0.061 Uiso 1 1 calc R
O41 O 0.5082(14) 0.2071(12) 0.0636(9) 0.225(11) Uani 1 1 d .
N8 N 0.2153(11) 0.1922(8) 0.7718(5) 0.078(5) Uiso 1 1 d .
C12 C 0.2135(13) 0.1293(10) 0.7532(6) 0.073(6) Uiso 1 1 d .
H12 H 0.2548 0.1177 0.7291 0.088 Uiso 1 1 calc R
C13 C 0.198(2) 0.1965(16) 0.8576(10) 0.204(15) Uiso 1 1 d .
H13A H 0.1746 0.1557 0.8716 0.305 Uiso 1 1 calc R
H13B H 0.1894 0.2332 0.8795 0.305 Uiso 1 1 calc R
H13C H 0.2628 0.1913 0.8506 0.305 Uiso 1 1 calc R
C14 C 0.2423(17) 0.2781(13) 0.7127(9) 0.150(11) Uiso 1 1 d .
H14A H 0.2380 0.2494 0.6852 0.225 Uiso 1 1 calc R
H14B H 0.2814 0.3160 0.7054 0.225 Uiso 1 1 calc R
H14C H 0.1815 0.2938 0.7212 0.225 Uiso 1 1 calc R
C15 C 0.1391(16) 0.2127(12) 0.8062(8) 0.123(9) Uiso 1 1 d .
H15A H 0.0840 0.1849 0.8030 0.148 Uiso 1 1 calc R
H15B H 0.1226 0.2599 0.8032 0.148 Uiso 1 1 calc R
C16 C 0.2835(16) 0.2392(11) 0.7538(8) 0.112(8) Uiso 1 1 d .
H16A H 0.3383 0.2149 0.7432 0.134 Uiso 1 1 calc R
H16B H 0.3019 0.2700 0.7790 0.134 Uiso 1 1 calc R
O42 O 0.1561(8) 0.0860(6) 0.7684(4) 0.072(4) Uiso 1 1 d .
N9 N 0.8482(8) 0.0752(6) 0.8656(4) 0.037(3) Uiso 1 1 d .
C17 C 0.8103(12) 0.1223(8) 0.8999(6) 0.059(5) Uiso 1 1 d .
H17A H 0.7560 0.1023 0.9147 0.071 Uiso 1 1 calc R
H17B H 0.8560 0.1300 0.9248 0.071 Uiso 1 1 calc R
C18 C 0.7915(11) 0.0426(8) 0.8288(5) 0.055(5) Uiso 1 1 d .
H18A H 0.8299 0.0319 0.8014 0.066 Uiso 1 1 calc R
H18B H 0.7429 0.0732 0.8185 0.066 Uiso 1 1 calc R
C19 C 0.7482(12) -0.0215(10) 0.8483(6) 0.086(6) Uiso 1 1 d .
H19A H 0.7946 -0.0474 0.8647 0.129 Uiso 1 1 calc R
H19B H 0.7232 -0.0476 0.8225 0.129 Uiso 1 1 calc R
H19C H 0.6992 -0.0101 0.8702 0.129 Uiso 1 1 calc R
C20 C 0.7848(16) 0.1857(12) 0.8795(8) 0.130(9) Uiso 1 1 d .
H20A H 0.8398 0.2097 0.8701 0.195 Uiso 1 1 calc R
H20B H 0.7513 0.2118 0.9027 0.195 Uiso 1 1 calc R
H20C H 0.7462 0.1783 0.8521 0.195 Uiso 1 1 calc R
C21 C 0.9354(12) 0.0576(9) 0.8689(6) 0.061(5) Uiso 1 1 d .
H21 H 0.9703 0.0808 0.8914 0.073 Uiso 1 1 calc R
O43 O 0.9768(7) 0.0147(6) 0.8463(4) 0.058(3) Uiso 1 1 d .
N10 N 0.0035(9) 0.6480(6) 0.0842(4) 0.047(3) Uiso 1 1 d .
C22 C -0.0557(13) 0.6654(10) 0.0454(6) 0.087(6) Uiso 1 1 d .
H22A H -0.0213 0.6930 0.0229 0.104 Uiso 1 1 calc R
H22B H -0.1072 0.6921 0.0574 0.104 Uiso 1 1 calc R
C23 C -0.0944(14) 0.6025(10) 0.0192(7) 0.106(7) Uiso 1 1 d .
H23A H -0.0437 0.5745 0.0091 0.158 Uiso 1 1 calc R
H23B H -0.1294 0.6167 -0.0082 0.158 Uiso 1 1 calc R
H23C H -0.1339 0.5776 0.0404 0.158 Uiso 1 1 calc R
C24 C -0.0346(12) 0.6378(8) 0.1245(6) 0.057(5) Uiso 1 1 d .
H24 H 0.0024 0.6238 0.1499 0.068 Uiso 1 1 calc R
C25 C 0.0937(14) 0.6339(10) 0.0748(7) 0.097(7) Uiso 1 1 d .
H25A H 0.0960 0.6098 0.0447 0.117 Uiso 1 1 calc R
H25B H 0.1155 0.6032 0.0993 0.117 Uiso 1 1 calc R
C26 C 0.1634(15) 0.6921(11) 0.0718(8) 0.118(9) Uiso 1 1 d .
H26A H 0.1454 0.7222 0.0466 0.177 Uiso 1 1 calc R
H26B H 0.2242 0.6745 0.0652 0.177 Uiso 1 1 calc R
H26C H 0.1644 0.7160 0.1015 0.177 Uiso 1 1 calc R
O44 O -0.1179(8) 0.6455(6) 0.1314(4) 0.073(4) Uiso 1 1 d .
N11 N 0.5241(10) 0.3448(8) 0.3636(5) 0.073(5) Uiso 1 1 d D
C27 C 0.5162(14) 0.3099(10) 0.4078(7) 0.088(7) Uiso 1 1 d .
H27A H 0.5079 0.3420 0.4336 0.106 Uiso 1 1 calc R
H27B H 0.4627 0.2802 0.4072 0.106 Uiso 1 1 calc R
C28 C 0.5954(16) 0.2732(12) 0.4151(8) 0.130(9) Uiso 1 1 d .
H28A H 0.6167 0.2553 0.3852 0.195 Uiso 1 1 calc R
H28B H 0.5825 0.2369 0.4367 0.195 Uiso 1 1 calc R
H28C H 0.6425 0.3018 0.4285 0.195 Uiso 1 1 calc R
C29 C 0.4894(14) 0.3157(11) 0.3204(8) 0.101(8) Uiso 1 1 d .
H29 H 0.4935 0.3396 0.2919 0.122 Uiso 1 1 calc R
C30 C 0.5926(16) 0.4036(11) 0.3602(9) 0.137(10) Uiso 1 1 d D
H30A H 0.6503 0.3929 0.3763 0.164 Uiso 1 1 calc R
H30B H 0.6059 0.4145 0.3271 0.164 Uiso 1 1 calc R
C31 C 0.5490(16) 0.4547(12) 0.3818(8) 0.135(10) Uiso 1 1 d .
H31A H 0.5879 0.4940 0.3811 0.203 Uiso 1 1 calc R
H31B H 0.5362 0.4427 0.4144 0.203 Uiso 1 1 calc R
H31C H 0.4918 0.4641 0.3655 0.203 Uiso 1 1 calc R
O45 O 0.4555(8) 0.2613(7) 0.3208(4) 0.075(4) Uiso 1 1 d .
N12 N 0.0460(17) 0.9048(12) 0.3619(8) 0.211(12) Uiso 1 1 d D
O46 O -0.019(2) 0.8629(18) 0.4326(11) 0.340(17) Uiso 1 1 d D
C32 C -0.040(2) 0.9072(16) 0.3993(11) 0.27(2) Uiso 1 1 d D
H32X H -0.0930 0.9341 0.3976 0.328 Uiso 1 1 calc R
C33 C 0.0489(16) 0.8586(12) 0.3258(9) 0.208(15) Uiso 1 1 d D
H33A H 0.0702 0.8163 0.3394 0.250 Uiso 1 1 calc R
H33B H 0.0960 0.8732 0.3033 0.250 Uiso 1 1 calc R
C34 C -0.0329(15) 0.8449(11) 0.2996(7) 0.128(9) Uiso 1 1 d D
H34A H -0.0761 0.8208 0.3194 0.192 Uiso 1 1 calc R
H34B H -0.0178 0.8180 0.2721 0.192 Uiso 1 1 calc R
H34C H -0.0604 0.8865 0.2894 0.192 Uiso 1 1 calc R
C35 C 0.1510(11) 0.9658(8) 0.3233(5) 0.057(5) Uiso 1 1 d D
H35A H 0.1895 1.0050 0.3201 0.086 Uiso 1 1 calc R
H35B H 0.1111 0.9621 0.2960 0.086 Uiso 1 1 calc R
H35C H 0.1894 0.9264 0.3256 0.086 Uiso 1 1 calc R
C36 C 0.099(2) 0.9713(14) 0.3629(11) 0.32(3) Uiso 1 1 d D
H36A H 0.0575 1.0096 0.3611 0.388 Uiso 1 1 calc R
H36B H 0.1375 0.9751 0.3912 0.388 Uiso 1 1 calc R

loop_
_atom_site_aniso_label
_atom_site_aniso_U_11
_atom_site_aniso_U_22
_atom_site_aniso_U_33
_atom_site_aniso_U_23
_atom_site_aniso_U_13
_atom_site_aniso_U_12
Mo1 0.0314(7) 0.0214(7) 0.0261(7) -0.0021(6) -0.0037(6) -0.0080(6)
Mo2 0.0223(7) 0.0282(8) 0.0262(7) 0.0000(6) -0.0057(5) -0.0014(6)
Mo3 0.0264(7) 0.0313(8) 0.0285(7) -0.0077(6) -0.0003(6) 0.0049(6)
Mo4 0.0310(7) 0.0200(7) 0.0356(7) 0.0065(6) -0.0063(6) 0.0005(6)
Mo5 0.0286(7) 0.0281(8) 0.0210(6) -0.0027(6) -0.0019(5) -0.0039(6)
Mo6 0.0392(8) 0.0191(7) 0.0302(7) 0.0000(6) -0.0110(6) 0.0036(6)
Mo7 0.0283(7) 0.0315(8) 0.0320(7) -0.0044(6) -0.0035(6) 0.0073(6)
Mo8 0.0247(7) 0.0309(8) 0.0344(7) 0.0041(6) 0.0001(6) -0.0059(6)
Mo9 0.0275(7) 0.0257(7) 0.0333(7) -0.0033(6) -0.0119(6) 0.0026(6)
Mo10 0.0341(8) 0.0177(7) 0.0433(8) -0.0043(6) -0.0101(6) -0.0043(6)
Mo11 0.0382(8) 0.0311(8) 0.0235(7) -0.0098(6) -0.0060(6) 0.0027(6)
Mo12 0.0424(8) 0.0299(8) 0.0237(7) 0.0011(6) 0.0034(6) -0.0037(7)
O1 0.033(6) 0.050(7) 0.016(5) -0.008(5) 0.002(4) 0.002(5)
O2 0.049(7) 0.052(7) 0.040(6) -0.002(6) 0.009(5) 0.009(6)
O3 0.046(7) 0.043(7) 0.042(6) 0.013(5) 0.000(5) -0.001(5)
O4 0.047(6) 0.017(5) 0.029(5) -0.011(4) -0.001(5) -0.009(5)
O5 0.031(6) 0.029(6) 0.039(6) -0.002(5) 0.001(5) 0.009(5)
O6 0.046(7) 0.039(7) 0.062(7) 0.010(6) -0.005(6) 0.019(5)
O7 0.025(5) 0.027(6) 0.020(5) -0.005(4) -0.011(4) 0.018(4)
O8 0.019(5) 0.046(7) 0.027(5) 0.009(5) -0.007(4) -0.008(5)
O9 0.048(6) 0.044(7) 0.028(5) -0.009(5) -0.005(5) -0.001(5)
O10 0.026(5) 0.039(6) 0.018(5) -0.008(4) 0.001(4) -0.009(5)
O11 0.041(6) 0.056(7) 0.022(5) 0.014(5) 0.003(4) 0.015(5)
O12 0.043(6) 0.028(6) 0.050(6) 0.016(5) 0.007(5) 0.000(5)
O13 0.028(6) 0.044(7) 0.027(5) 0.000(5) 0.000(4) -0.003(5)
O14 0.047(6) 0.024(6) 0.023(5) -0.001(4) -0.012(5) -0.012(5)
O15 0.041(6) 0.025(6) 0.032(5) 0.001(5) 0.003(5) -0.010(5)
O16 0.073(7) 0.009(5) 0.035(6) 0.001(4) -0.017(5) 0.003(5)
O17 0.055(7) 0.027(6) 0.023(5) -0.004(4) -0.003(5) -0.012(5)
O18 0.033(6) 0.032(6) 0.035(6) 0.004(5) -0.008(4) 0.009(5)
O19 0.039(6) 0.020(6) 0.046(6) 0.002(5) -0.022(5) 0.007(5)
O20 0.016(5) 0.025(6) 0.048(6) -0.004(5) -0.009(4) 0.008(4)
O21 0.029(5) 0.033(6) 0.022(5) -0.013(4) -0.002(4) -0.017(4)
O23 0.029(5) 0.014(5) 0.024(5) -0.005(4) 0.003(4) -0.008(4)
O24 0.029(5) 0.026(5) 0.019(5) 0.001(4) -0.011(4) -0.015(4)
O25 0.021(5) 0.044(6) 0.028(5) -0.004(5) 0.001(4) 0.003(5)
O26 0.025(5) 0.032(6) 0.016(5) 0.011(4) -0.001(4) -0.010(4)
O27 0.039(6) 0.028(6) 0.030(5) 0.002(5) -0.002(4) -0.002(5)
O28 0.021(5) 0.040(6) 0.043(6) 0.017(5) -0.009(4) -0.011(5)
O29 0.035(6) 0.012(5) 0.040(6) 0.005(4) -0.003(5) -0.009(4)
O30 0.033(6) 0.022(5) 0.034(5) -0.007(4) -0.007(4) 0.014(5)
O31 0.030(6) 0.028(6) 0.044(6) -0.016(5) -0.015(5) 0.008(5)
O32 0.049(7) 0.035(7) 0.077(8) -0.011(6) -0.029(6) 0.005(5)
O33 0.032(6) 0.030(6) 0.038(6) -0.016(5) 0.001(4) 0.013(5)
O34 0.023(5) 0.019(5) 0.019(5) -0.004(4) -0.005(4) 0.002(4)
O35 0.041(6) 0.023(6) 0.045(6) 0.004(5) -0.021(5) 0.008(5)
O36 0.019(5) 0.041(6) 0.024(5) 0.017(5) -0.005(4) -0.011(5)
O37 0.028(6) 0.046(7) 0.048(6) -0.002(5) -0.017(5) 0.000(5)
O38 0.045(6) 0.027(6) 0.025(5) 0.000(5) -0.015(4) -0.011(5)
O39 0.033(5) 0.015(5) 0.026(5) -0.008(4) -0.001(4) -0.001(4)
O40 0.033(6) 0.024(6) 0.032(5) -0.014(5) -0.001(4) -0.008(5)
P1 0.0196(18) 0.019(2) 0.0269(18) -0.0020(16) -0.0018(14) 0.0015(15)
Co1 0.0360(12) 0.0251(12) 0.0353(12) 0.0018(10) -0.0083(9) -0.0065(9)
N1 0.064(10) 0.090(13) 0.060(10) -0.029(9) 0.006(8) -0.033(9)
N2 0.038(8) 0.048(9) 0.076(10) -0.020(8) 0.013(7) -0.020(7)
N3 0.059(10) 0.042(9) 0.051(8) -0.007(7) -0.018(7) -0.015(7)
N4 0.049(9) 0.037(9) 0.088(11) -0.037(8) 0.005(8) -0.016(7)
N5 0.063(9) 0.020(7) 0.046(8) -0.005(6) -0.020(7) 0.007(6)
N6 0.098(12) 0.054(10) 0.022(7) -0.004(7) -0.001(8) -0.031(9)
C1 0.079(13) 0.049(12) 0.014(8) -0.003(8) -0.027(8) 0.020(10)
C3 0.019(9) 0.115(17) 0.037(10) -0.029(10) 0.005(7) 0.009(9)
C4 0.091(14) 0.034(11) 0.047(10) 0.025(9) -0.011(10) -0.004(10)
C5 0.099(17) 0.054(14) 0.050(11) 0.035(10) -0.006(11) 0.009(12)
C6 0.067(12) 0.072(14) 0.024(9) 0.017(9) 0.007(8) 0.015(10)
N7 0.041(8) 0.050(9) 0.038(7) 0.014(7) 0.008(6) 0.035(7)
C7 0.031(9) 0.051(12) 0.057(11) 0.007(9) 0.007(8) 0.008(8)
C9 0.092(16) 0.13(2) 0.052(12) -0.003(13) 0.020(11) 0.015(15)
C10 0.028(9) 0.037(11) 0.077(12) 0.004(10) 0.004(8) 0.001(8)
O41 0.136(18) 0.20(2) 0.34(3) 0.07(2) -0.01(2) -0.024(18)

loop_
_atom_type_symbol
_atom_type_description
_atom_type_scat_dispersion_real
_atom_type_scat_dispersion_imag
_atom_type_scat_source
C C 0.0033 0.0016 'International Tables Vol C Tables 4.2.6.8 and 6.1.1.4'
H H 0.0000 0.0000 'International Tables Vol C Tables 4.2.6.8 and 6.1.1.4'
N N 0.0061 0.0033 'International Tables Vol C Tables 4.2.6.8 and 6.1.1.4'
O O 0.0106 0.0060 'International Tables Vol C Tables 4.2.6.8 and 6.1.1.4'
P P 0.1023 0.0942 'International Tables Vol C Tables 4.2.6.8 and 6.1.1.4'
Co Co 0.3494 0.9721 'International Tables Vol C Tables 4.2.6.8 and 6.1.1.4'
Mo Mo -1.6832 0.6857 'International Tables Vol C Tables 4.2.6.8 and 6.1.1.4'

loop_
_geom_angle_atom_site_label_1
_geom_angle_atom_site_label_2
_geom_angle_atom_site_label_3
_geom_angle
O15 Mo1 O17 102.8(4)
O15 Mo1 O40 103.2(4)
O17 Mo1 O40 97.3(4)
O15 Mo1 O21 99.2(4)
O17 Mo1 O21 155.7(4)
O40 Mo1 O21 87.7(4)
O15 Mo1 O13 100.8(4)
O17 Mo1 O13 85.0(4)
O40 Mo1 O13 154.6(4)
O21 Mo1 O13 80.6(3)
O15 Mo1 O23 170.8(4)
O17 Mo1 O23 86.4(3)
O40 Mo1 O23 74.0(3)
O21 Mo1 O23 72.0(3)
O13 Mo1 O23 81.0(3)
O37 Mo2 O8 104.4(4)
O37 Mo2 O21 102.3(4)
O8 Mo2 O21 96.2(4)
O37 Mo2 O36 100.9(4)
O8 Mo2 O36 86.3(4)
O21 Mo2 O36 155.2(3)
O37 Mo2 O24 99.3(4)
O8 Mo2 O24 155.2(3)
O21 Mo2 O24 85.9(3)
O36 Mo2 O24 81.9(3)
O37 Mo2 O23 170.1(4)
O8 Mo2 O23 85.4(3)
O21 Mo2 O23 74.4(3)
O36 Mo2 O23 81.2(3)
O24 Mo2 O23 71.4(3)
O5 Mo3 O7 104.2(4)
O5 Mo3 O33 103.0(4)
O7 Mo3 O33 97.9(4)
O5 Mo3 O8 101.5(4)
O7 Mo3 O8 85.5(3)
O33 Mo3 O8 153.6(4)
O5 Mo3 O10 97.9(4)
O7 Mo3 O10 156.0(3)
O33 Mo3 O10 86.1(4)
O8 Mo3 O10 80.9(3)
O5 Mo3 O34 169.9(4)
O7 Mo3 O34 85.6(3)
O33 Mo3 O34 73.1(3)
O8 Mo3 O34 81.1(3)
O10 Mo3 O34 72.8(3)
O6 Mo4 O27 104.6(4)
O6 Mo4 O36 102.3(4)
O27 Mo4 O36 96.6(4)
O6 Mo4 O7 100.6(4)
O27 Mo4 O7 153.7(3)
O36 Mo4 O7 85.3(3)
O6 Mo4 O29 100.5(4)
O27 Mo4 O29 87.2(4)
O36 Mo4 O29 155.0(3)
O7 Mo4 O29 80.7(3)
O6 Mo4 O39 171.0(4)
O27 Mo4 O39 74.2(3)
O36 Mo4 O39 86.6(3)
O7 Mo4 O39 79.7(3)
O29 Mo4 O39 70.6(3)
O1 Mo5 O26 103.8(4)
O1 Mo5 O24 102.5(4)
O26 Mo5 O24 98.6(4)
O1 Mo5 O4 100.8(4)
O26 Mo5 O4 85.1(3)
O24 Mo5 O4 154.9(3)
O1 Mo5 O40 99.9(4)
O26 Mo5 O40 154.1(3)
O24 Mo5 O40 86.3(3)
O4 Mo5 O40 80.3(3)
O1 Mo5 O23 170.7(4)
O26 Mo5 O23 85.4(3)
O24 Mo5 O23 74.0(3)
O4 Mo5 O23 81.6(3)
O40 Mo5 O23 71.5(3)
O16 Mo6 O18 101.7(4)
O16 Mo6 O14 103.9(4)
O18 Mo6 O14 96.8(4)
O16 Mo6 O19 100.6(4)
O18 Mo6 O19 87.4(4)
O14 Mo6 O19 153.7(3)
O16 Mo6 O17 101.8(4)
O18 Mo6 O17 155.4(4)
O14 Mo6 O17 84.6(4)
O19 Mo6 O17 81.2(3)
O16 Mo6 O22 170.2(4)
O18 Mo6 O22 74.5(3)
O14 Mo6 O22 85.6(3)
O19 Mo6 O22 70.5(3)
O17 Mo6 O22 81.1(3)
O3 Mo7 O4 102.7(4)
O3 Mo7 O19 104.7(4)
O4 Mo7 O19 97.6(4)
O3 Mo7 O25 101.6(4)
O4 Mo7 O25 85.6(3)
O19 Mo7 O25 152.1(4)
O3 Mo7 O20 99.4(4)
O4 Mo7 O20 156.0(3)
O19 Mo7 O20 85.8(4)
O25 Mo7 O20 80.8(3)
O3 Mo7 O22 170.5(4)
O4 Mo7 O22 86.6(3)
O19 Mo7 O22 72.3(3)
O25 Mo7 O22 80.3(3)
O20 Mo7 O22 71.6(3)
O2 Mo8 O25 103.1(4)
O2 Mo8 O28 104.5(4)
O25 Mo8 O28 96.5(4)
O2 Mo8 O26 99.9(4)
O25 Mo8 O26 85.2(4)
O28 Mo8 O26 154.5(3)
O2 Mo8 O27 99.6(4)
O25 Mo8 O27 155.0(4)
O28 Mo8 O27 87.6(4)
O26 Mo8 O27 80.7(3)
O2 Mo8 O39 170.3(4)
O25 Mo8 O39 86.5(3)
O28 Mo8 O39 73.3(3)
O26 Mo8 O39 81.4(3)
O27 Mo8 O39 71.0(3)
O35 Mo9 O20 100.8(4)
O35 Mo9 O30 104.0(4)
O20 Mo9 O30 98.3(4)
O35 Mo9 O18 98.6(4)
O20 Mo9 O18 87.7(4)
O30 Mo9 O18 155.0(4)
O35 Mo9 O38 101.7(4)
O20 Mo9 O38 155.6(3)
O30 Mo9 O38 85.1(4)
O18 Mo9 O38 79.8(3)
O35 Mo9 O22 169.7(4)
O20 Mo9 O22 75.3(3)
O30 Mo9 O22 86.1(3)
O18 Mo9 O22 71.9(3)
O38 Mo9 O22 80.8(3)
O32 Mo10 O29 105.2(4)
O32 Mo10 O31 103.8(5)
O29 Mo10 O31 98.6(4)
O32 Mo10 O28 97.7(4)
O29 Mo10 O28 87.5(4)
O31 Mo10 O28 155.1(4)
O32 Mo10 O30 98.4(4)
O29 Mo10 O30 154.4(3)
O31 Mo10 O30 85.0(4)
O28 Mo10 O30 79.5(3)
O32 Mo10 O39 169.6(4)
O29 Mo10 O39 73.8(3)
O31 Mo10 O39 86.5(3)
O28 Mo10 O39 72.0(3)
O30 Mo10 O39 81.2(3)
O9 Mo11 O38 102.8(4)
O9 Mo11 O11 103.3(4)
O38 Mo11 O11 98.7(4)
O9 Mo11 O33 100.9(4)
O38 Mo11 O33 154.4(3)
O11 Mo11 O33 85.4(4)
O9 Mo11 O31 100.9(4)
O38 Mo11 O31 84.6(4)
O11 Mo11 O31 154.1(4)
O33 Mo11 O31 81.2(4)
O9 Mo11 O34 171.9(4)
O38 Mo11 O34 85.3(3)
O11 Mo11 O34 73.9(3)
O33 Mo11 O34 71.5(3)
O31 Mo11 O34 80.8(3)
O12 Mo12 O13 104.3(4)
O12 Mo12 O10 103.3(4)
O13 Mo12 O10 98.1(4)
O12 Mo12 O14 100.9(4)
O13 Mo12 O14 85.8(4)
O10 Mo12 O14 153.6(4)
O12 Mo12 O11 98.6(4)
O13 Mo12 O11 155.2(4)
O10 Mo12 O11 85.3(3)
O14 Mo12 O11 80.9(3)
O12 Mo12 O34 169.3(4)
O13 Mo12 O34 86.4(3)
O10 Mo12 O34 74.8(3)
O14 Mo12 O34 79.5(3)
O11 Mo12 O34 70.8(3)
Mo7 O4 Mo5 151.0(5)
Mo3 O7 Mo4 152.8(5)
Mo2 O8 Mo3 151.2(5)
Mo12 O10 Mo3 123.8(4)
Mo11 O11 Mo12 125.7(4)
Mo12 O13 Mo1 151.6(5)
Mo6 O14 Mo12 152.3(4)
Mo1 O17 Mo6 152.0(5)
Mo6 O18 Mo9 124.6(4)
Mo7 O19 Mo6 128.1(5)
Mo9 O20 Mo7 123.9(4)
Mo2 O21 Mo1 124.5(4)
P1 O22 Mo9 126.0(5)
P1 O22 Mo7 126.4(4)
Mo9 O22 Mo7 89.1(3)
P1 O22 Mo6 125.4(4)
Mo9 O22 Mo6 88.9(2)
Mo7 O22 Mo6 89.0(3)
P1 O23 Mo2 126.1(5)
P1 O23 Mo5 126.5(4)
Mo2 O23 Mo5 89.2(3)
P1 O23 Mo1 125.4(5)
Mo2 O23 Mo1 88.9(3)
Mo5 O23 Mo1 88.8(2)
Mo5 O24 Mo2 125.5(4)
Mo8 O25 Mo7 151.3(5)
Mo5 O26 Mo8 152.2(4)
Mo4 O27 Mo8 125.3(4)
Mo8 O28 Mo10 124.9(4)
Mo10 O29 Mo4 125.9(4)
Mo9 O30 Mo10 151.1(5)
Mo10 O31 Mo11 152.3(5)
Mo3 O33 Mo11 126.1(4)
P1 O34 Mo11 127.2(4)
P1 O34 Mo3 124.6(4)
Mo11 O34 Mo3 89.4(3)
P1 O34 Mo12 125.8(5)
Mo11 O34 Mo12 89.6(3)
Mo3 O34 Mo12 88.6(2)
Mo4 O36 Mo2 150.8(4)
Mo11 O38 Mo9 152.2(5)
P1 O39 Mo10 126.1(4)
P1 O39 Mo4 125.8(5)
Mo10 O39 Mo4 89.7(3)
P1 O39 Mo8 124.7(4)
Mo10 O39 Mo8 89.7(3)
Mo4 O39 Mo8 89.4(3)
Mo1 O40 Mo5 125.7(4)
O22 P1 O23 109.4(5)
O22 P1 O34 108.9(5)
O23 P1 O34 110.5(5)
O22 P1 O39 109.4(5)
O23 P1 O39 109.4(5)
O34 P1 O39 109.1(5)
N1 Co1 N5 96.0(5)
N1 Co1 N2 84.4(6)
N5 Co1 N2 92.4(5)
N1 Co1 N6 94.7(6)
N5 Co1 N6 85.4(5)
N2 Co1 N6 177.6(6)
N1 Co1 N4 90.5(5)
N5 Co1 N4 172.0(5)
N2 Co1 N4 92.8(5)
N6 Co1 N4 89.5(6)
N1 Co1 N3 170.8(6)
N5 Co1 N3 91.4(5)
N2 Co1 N3 89.9(5)
N6 Co1 N3 91.3(5)
N4 Co1 N3 82.6(5)
C1 N1 Co1 112.6(11)
C1 N1 H1A 109.1
Co1 N1 H1A 109.1
C1 N1 H1B 109.1
Co1 N1 H1B 109.1
H1A N1 H1B 107.8
C6 N2 Co1 108.8(9)
C6 N2 H2A 109.9
Co1 N2 H2A 109.9
C6 N2 H2B 109.9
Co1 N2 H2B 109.9
H2A N2 H2B 108.3
C3 N3 Co1 113.6(9)
C3 N3 H3A 108.9
Co1 N3 H3A 108.9
C3 N3 H3B 108.9
Co1 N3 H3B 108.9
H3A N3 H3B 107.7
C2 N4 Co1 109.1(9)
C2 N4 H4A 109.9
Co1 N4 H4A 109.9
C2 N4 H4B 109.9
Co1 N4 H4B 109.9
H4A N4 H4B 108.3
C4 N5 Co1 116.0(10)
C4 N5 H5A 108.3
Co1 N5 H5A 108.3
C4 N5 H5B 108.3
Co1 N5 H5B 108.3
H5A N5 H5B 107.4
C5 N6 Co1 106.6(9)
C5 N6 H6A 110.4
Co1 N6 H6A 110.4
C5 N6 H6B 110.4
Co1 N6 H6B 110.4
H6A N6 H6B 108.6
N1 C1 C6 99.3(11)
N1 C1 H1C 111.9
C6 C1 H1C 111.9
N1 C1 H1D 111.9
C6 C1 H1D 111.9
H1C C1 H1D 109.6
C3 C2 N4 106.0(12)
C3 C2 H2C 110.5
N4 C2 H2C 110.5
C3 C2 H2D 110.5
N4 C2 H2D 110.5
H2C C2 H2D 108.7
N3 C3 C2 108.3(13)
N3 C3 H3C 110.0
C2 C3 H3C 110.0
N3 C3 H3D 110.0
C2 C3 H3D 110.0
H3C C3 H3D 108.4
N5 C4 C5 103.3(12)
N5 C4 H4C 111.1
C5 C4 H4C 111.1
N5 C4 H4D 111.1
C5 C4 H4D 111.1
H4C C4 H4D 109.1
C4 C5 N6 104.4(13)
C4 C5 H5C 110.9
N6 C5 H5C 110.9
C4 C5 H5D 110.9
N6 C5 H5D 110.9
H5C C5 H5D 108.9
C1 C6 N2 106.1(11)
C1 C6 H6C 110.5
N2 C6 H6C 110.5
C1 C6 H6D 110.5
N2 C6 H6D 110.5
H6C C6 H6D 108.7
C11 N7 C10 119.6(13)
C11 N7 C7 120.3(12)
C10 N7 C7 120.0(12)
N7 C7 C9 111.1(13)
N7 C7 H7A 109.4
C9 C7 H7A 109.4
N7 C7 H7B 109.4
C9 C7 H7B 109.4
H7A C7 H7B 108.0
C11 C8 H8A 109.5
C11 C8 H8B 109.5
H8A C8 H8B 109.5
C11 C8 H8C 109.5
H8A C8 H8C 109.5
H8B C8 H8C 109.5
C7 C9 H9A 109.5
C7 C9 H9B 109.5
H9A C9 H9B 109.5
C7 C9 H9C 109.5
H9A C9 H9C 109.5
H9B C9 H9C 109.5
O41 C10 N7 115.1(15)
O41 C10 H10X 122.4
N7 C10 H10X 122.4
C8 C11 N7 130.0(15)
C8 C11 H11A 104.8
N7 C11 H11A 104.8
C8 C11 H11B 104.8
N7 C11 H11B 104.8
H11A C11 H11B 105.8
C12 N8 C16 118.4(18)
C12 N8 C15 118.5(18)
C16 N8 C15 122.8(18)
O42 C12 N8 120.7(19)
O42 C12 H12 119.7
N8 C12 H12 119.7
C15 C13 H13A 109.5
C15 C13 H13B 109.5
H13A C13 H13B 109.5
C15 C13 H13C 109.5
H13A C13 H13C 109.5
H13B C13 H13C 109.5
C16 C14 H14A 109.5
C16 C14 H14B 109.5
H14A C14 H14B 109.5
C16 C14 H14C 109.5
H14A C14 H14C 109.5
H14B C14 H14C 109.5
N8 C15 C13 97.4(17)
N8 C15 H15A 112.3
C13 C15 H15A 112.3
N8 C15 H15B 112.3
C13 C15 H15B 112.3
H15A C15 H15B 109.9
N8 C16 C14 109(2)
N8 C16 H16A 109.8
C14 C16 H16A 109.8
N8 C16 H16B 109.8
C14 C16 H16B 109.8
H16A C16 H16B 108.3
C21 N9 C17 119.2(14)
C21 N9 C18 117.9(14)
C17 N9 C18 122.8(13)
C20 C17 N9 113.7(15)
C20 C17 H17A 108.8
N9 C17 H17A 108.8
C20 C17 H17B 108.8
N9 C17 H17B 108.8
H17A C17 H17B 107.7
N9 C18 C19 110.2(13)
N9 C18 H18A 109.6
C19 C18 H18A 109.6
N9 C18 H18B 109.6
C19 C18 H18B 109.6
H18A C18 H18B 108.1
C18 C19 H19A 109.5
C18 C19 H19B 109.5
H19A C19 H19B 109.5
C18 C19 H19C 109.5
H19A C19 H19C 109.5
H19B C19 H19C 109.5
C17 C20 H20A 109.5
C17 C20 H20B 109.5
H20A C20 H20B 109.5
C17 C20 H20C 109.5
H20A C20 H20C 109.5
H20B C20 H20C 109.5
O43 C21 N9 128.4(17)
O43 C21 H21 115.8
N9 C21 H21 115.8
C24 N10 C25 123.6(16)
C24 N10 C22 117.3(15)
C25 N10 C22 118.4(15)
N10 C22 C23 112.4(16)
N10 C22 H22A 109.1
C23 C22 H22A 109.1
N10 C22 H22B 109.1
C23 C22 H22B 109.1
H22A C22 H22B 107.9
C22 C23 H23A 109.5
C22 C23 H23B 109.5
H23A C23 H23B 109.5
C22 C23 H23C 109.5
H23A C23 H23C 109.5
H23B C23 H23C 109.5
O44 C24 N10 122.9(17)
O44 C24 H24 118.6
N10 C24 H24 118.6
N10 C25 C26 119.0(18)
N10 C25 H25A 107.6
C26 C25 H25A 107.6
N10 C25 H25B 107.6
C26 C25 H25B 107.6
H25A C25 H25B 107.0
C25 C26 H26A 109.5
C25 C26 H26B 109.5
H26A C26 H26B 109.5
C25 C26 H26C 109.5
H26A C26 H26C 109.5
H26B C26 H26C 109.5
C27 N11 C29 120.9(17)
C27 N11 C30 118.3(17)
C29 N11 C30 118.7(17)
C28 C27 N11 108.8(18)
C28 C27 H27A 109.9
N11 C27 H27A 109.9
C28 C27 H27B 109.9
N11 C27 H27B 109.9
H27A C27 H27B 108.3
C27 C28 H28A 109.5
C27 C28 H28B 109.5
H28A C28 H28B 109.5
C27 C28 H28C 109.5
H28A C28 H28C 109.5
H28B C28 H28C 109.5
O45 C29 N11 120(2)
O45 C29 H29 119.9
N11 C29 H29 119.9
C31 C30 N11 104.4(19)
C31 C30 H30A 110.9
N11 C30 H30A 110.9
C31 C30 H30B 110.9
N11 C30 H30B 110.9
H30A C30 H30B 108.9
C30 C31 H31A 109.5
C30 C31 H31B 109.5
H31A C31 H31B 109.5
C30 C31 H31C 109.5
H31A C31 H31C 109.5
H31B C31 H31C 109.5
C33 N12 C36 125(2)
C33 N12 C32 121.4(17)
C36 N12 C32 110.3(15)
O46 C32 N12 105(3)
O46 C32 H32X 127.4
N12 C32 H32X 127.4
N12 C33 C34 119.2(19)
N12 C33 H33A 107.5
C34 C33 H33A 107.5
N12 C33 H33B 107.5
C34 C33 H33B 107.5
H33A C33 H33B 107.0
C33 C34 H34A 109.5
C33 C34 H34B 109.5
H34A C34 H34B 109.5
C33 C34 H34C 109.5
H34A C34 H34C 109.5
H34B C34 H34C 109.5
C36 C35 H35A 109.5
C36 C35 H35B 109.5
H35A C35 H35B 109.5
C36 C35 H35C 109.5
H35A C35 H35C 109.5
H35B C35 H35C 109.5
C35 C36 N12 101.2(17)
C35 C36 H36A 111.5
N12 C36 H36A 111.5
C35 C36 H36B 111.5
N12 C36 H36B 111.5
H36A C36 H36B 109.3

loop_
_geom_bond_atom_site_label_1
_geom_bond_atom_site_label_2
_geom_bond_distance
Mo1 O15 1.680(8)
Mo1 O17 1.820(9)
Mo1 O40 1.830(8)
Mo1 O21 1.989(9)
Mo1 O13 2.017(8)
Mo1 O23 2.452(8)
Mo2 O37 1.695(8)
Mo2 O8 1.834(8)
Mo2 O21 1.872(9)
Mo2 O36 1.991(8)
Mo2 O24 2.015(8)
Mo2 O23 2.428(8)
Mo3 O5 1.683(8)
Mo3 O7 1.829(8)
Mo3 O33 1.849(8)
Mo3 O8 2.007(8)
Mo3 O10 2.008(9)
Mo3 O34 2.436(8)
Mo4 O6 1.675(9)
Mo4 O27 1.829(8)
Mo4 O36 1.852(8)
Mo4 O7 1.997(8)
Mo4 O29 2.005(8)
Mo4 O39 2.429(8)
Mo5 O1 1.664(8)
Mo5 O26 1.825(8)
Mo5 O24 1.827(8)
Mo5 O4 1.993(9)
Mo5 O40 2.013(9)
Mo5 O23 2.438(8)
Mo6 O16 1.675(8)
Mo6 O18 1.826(9)
Mo6 O14 1.847(9)
Mo6 O19 1.952(9)
Mo6 O17 2.020(8)
Mo6 O22 2.448(8)
Mo7 O3 1.649(9)
Mo7 O4 1.851(8)
Mo7 O19 1.854(9)
Mo7 O25 2.015(9)
Mo7 O20 2.038(8)
Mo7 O22 2.435(8)
Mo8 O2 1.661(9)
Mo8 O25 1.824(9)
Mo8 O28 1.867(9)
Mo8 O26 2.013(8)
Mo8 O27 2.025(9)
Mo8 O39 2.437(8)
Mo9 O35 1.670(8)
Mo9 O20 1.822(8)
Mo9 O30 1.837(8)
Mo9 O18 2.026(9)
Mo9 O38 2.032(9)
Mo9 O22 2.423(7)
Mo10 O32 1.675(10)
Mo10 O29 1.826(8)
Mo10 O31 1.835(9)
Mo10 O28 1.990(9)
Mo10 O30 2.006(8)
Mo10 O39 2.410(8)
Mo11 O9 1.663(8)
Mo11 O38 1.811(9)
Mo11 O11 1.848(10)
Mo11 O33 1.981(8)
Mo11 O31 2.002(9)
Mo11 O34 2.420(7)
Mo12 O12 1.678(9)
Mo12 O13 1.817(8)
Mo12 O10 1.859(9)
Mo12 O14 1.990(9)
Mo12 O11 2.007(10)
Mo12 O34 2.451(8)
O22 P1 1.534(8)
O23 P1 1.536(8)
O34 P1 1.537(8)
O39 P1 1.545(9)
Co1 N1 1.893(12)
Co1 N5 1.894(11)
Co1 N2 1.921(13)
Co1 N6 1.933(12)
Co1 N4 1.939(11)
Co1 N3 2.004(12)
N1 C1 1.464(17)
N1 H1A 0.9000
N1 H1B 0.9000
N2 C6 1.564(17)
N2 H2A 0.9000
N2 H2B 0.9000
N3 C3 1.377(15)
N3 H3A 0.9000
N3 H3B 0.9000
N4 C2 1.519(17)
N4 H4A 0.9000
N4 H4B 0.9000
N5 C4 1.471(16)
N5 H5A 0.9000
N5 H5B 0.9000
N6 C5 1.576(19)
N6 H6A 0.9000
N6 H6B 0.9000
C1 C6 1.53(2)
C1 H1C 0.9700
C1 H1D 0.9700
C2 C3 1.49(2)
C2 H2C 0.9700
C2 H2D 0.9700
C3 H3C 0.9700
C3 H3D 0.9700
C4 C5 1.54(2)
C4 H4C 0.9700
C4 H4D 0.9700
C5 H5C 0.9700
C5 H5D 0.9700
C6 H6C 0.9700
C6 H6D 0.9700
N7 C11 1.304(16)
N7 C10 1.435(16)
N7 C7 1.493(17)
C7 C9 1.57(2)
C7 H7A 0.9700
C7 H7B 0.9700
C8 C11 1.170(15)
C8 H8A 0.9600
C8 H8B 0.9600
C8 H8C 0.9600
C9 H9A 0.9600
C9 H9B 0.9600
C9 H9C 0.9600
C10 O41 1.42(2)
C10 H10X 0.9300
C11 H11A 0.9700
C11 H11B 0.9700
N8 C12 1.35(2)
N8 C16 1.44(2)
N8 C15 1.52(2)
C12 O42 1.264(19)
C12 H12 0.9300
C13 C15 1.70(3)
C13 H13A 0.9600
C13 H13B 0.9600
C13 H13C 0.9600
C14 C16 1.51(3)
C14 H14A 0.9600
C14 H14B 0.9600
C14 H14C 0.9600
C15 H15A 0.9700
C15 H15B 0.9700
C16 H16A 0.9700
C16 H16B 0.9700
N9 C21 1.306(17)
N9 C17 1.447(17)
N9 C18 1.465(17)
C17 C20 1.43(2)
C17 H17A 0.9700
C17 H17B 0.9700
C18 C19 1.52(2)
C18 H18A 0.9700
C18 H18B 0.9700
C19 H19A 0.9600
C19 H19B 0.9600
C19 H19C 0.9600
C20 H20A 0.9600
C20 H20B 0.9600
C20 H20C 0.9600
C21 O43 1.216(17)
C21 H21 0.9300
N10 C24 1.271(17)
N10 C25 1.35(2)
N10 C22 1.423(19)
C22 C23 1.55(2)
C22 H22A 0.9700
C22 H22B 0.9700
C23 H23A 0.9600
C23 H23B 0.9600
C23 H23C 0.9600
C24 O44 1.225(16)
C24 H24 0.9300
C25 C26 1.53(2)
C25 H25A 0.9700
C25 H25B 0.9700
C26 H26A 0.9600
C26 H26B 0.9600
C26 H26C 0.9600
N11 C27 1.42(2)
N11 C29 1.43(2)
N11 C30 1.531(16)
C27 C28 1.37(2)
C27 H27A 0.9700
C27 H27B 0.9700
C28 H28A 0.9600
C28 H28B 0.9600
C28 H28C 0.9600
C29 O45 1.19(2)
C29 H29 0.9300
C30 C31 1.34(3)
C30 H30A 0.9700
C30 H30B 0.9700
C31 H31A 0.9600
C31 H31B 0.9600
C31 H31C 0.9600
N12 C33 1.364(16)
N12 C36 1.526(17)
N12 C32 1.62(3)
O46 C32 1.315(19)
C32 H32X 0.9300
C33 C34 1.416(17)
C33 H33A 0.9700
C33 H33B 0.9700
C34 H34A 0.9600
C34 H34B 0.9600
C34 H34C 0.9600
C35 C36 1.339(18)
C35 H35A 0.9600
C35 H35B 0.9600
C35 H35C 0.9600
C36 H36A 0.9700
C36 H36B 0.9700

loop_
_geom_torsion_atom_site_label_1
_geom_torsion_atom_site_label_2
_geom_torsion_atom_site_label_3
_geom_torsion_atom_site_label_4
_geom_torsion
O3 Mo7 O4 Mo5 -131.3(10)
O19 Mo7 O4 Mo5 121.6(10)
O25 Mo7 O4 Mo5 -30.5(10)
O20 Mo7 O4 Mo5 24.9(16)
O22 Mo7 O4 Mo5 50.0(10)
O1 Mo5 O4 Mo7 134.5(10)
O26 Mo5 O4 Mo7 31.3(10)
O24 Mo5 O4 Mo7 -68.5(14)
O40 Mo5 O4 Mo7 -127.2(10)
O23 Mo5 O4 Mo7 -54.7(10)
O5 Mo3 O7 Mo4 -127.3(9)
O33 Mo3 O7 Mo4 127.0(9)
O8 Mo3 O7 Mo4 -26.6(9)
O10 Mo3 O7 Mo4 28.9(15)
O34 Mo3 O7 Mo4 54.8(9)
O6 Mo4 O7 Mo3 129.7(10)
O27 Mo4 O7 Mo3 -67.5(13)
O36 Mo4 O7 Mo3 27.9(9)
O29 Mo4 O7 Mo3 -131.2(10)
O39 Mo4 O7 Mo3 -59.4(9)
O37 Mo2 O8 Mo3 -127.2(10)
O21 Mo2 O8 Mo3 128.4(10)
O36 Mo2 O8 Mo3 -26.8(10)
O24 Mo2 O8 Mo3 34.7(16)
O23 Mo2 O8 Mo3 54.7(10)
O5 Mo3 O8 Mo2 130.0(10)
O7 Mo3 O8 Mo2 26.4(10)
O33 Mo3 O8 Mo2 -72.2(14)
O10 Mo3 O8 Mo2 -133.7(11)
O34 Mo3 O8 Mo2 -59.9(10)
O12 Mo12 O10 Mo3 168.8(5)
O13 Mo12 O10 Mo3 -84.4(5)
O14 Mo12 O10 Mo3 12.6(10)
O11 Mo12 O10 Mo3 71.0(5)
O34 Mo12 O10 Mo3 -0.3(4)
O5 Mo3 O10 Mo12 -175.8(5)
O7 Mo3 O10 Mo12 27.4(11)
O33 Mo3 O10 Mo12 -73.1(5)
O8 Mo3 O10 Mo12 83.8(5)
O34 Mo3 O10 Mo12 0.3(4)
O9 Mo11 O11 Mo12 171.0(5)
O38 Mo11 O11 Mo12 -83.6(6)
O33 Mo11 O11 Mo12 70.9(6)
O31 Mo11 O11 Mo12 12.1(12)
O34 Mo11 O11 Mo12 -1.1(5)
O12 Mo12 O11 Mo11 -177.2(6)
O13 Mo12 O11 Mo11 24.8(13)
O10 Mo12 O11 Mo11 -74.5(6)
O14 Mo12 O11 Mo11 83.0(6)
O34 Mo12 O11 Mo11 1.1(5)
O12 Mo12 O13 Mo1 -127.6(11)
O10 Mo12 O13 Mo1 126.4(11)
O14 Mo12 O13 Mo1 -27.4(11)
O11 Mo12 O13 Mo1 30.0(18)
O34 Mo12 O13 Mo1 52.3(11)
O15 Mo1 O13 Mo12 131.3(11)
O17 Mo1 O13 Mo12 29.2(11)
O40 Mo1 O13 Mo12 -67.4(15)
O21 Mo1 O13 Mo12 -131.0(11)
O23 Mo1 O13 Mo12 -57.9(11)
O16 Mo6 O14 Mo12 -127.5(10)
O18 Mo6 O14 Mo12 128.7(10)
O19 Mo6 O14 Mo12 30.7(16)
O17 Mo6 O14 Mo12 -26.6(10)
O22 Mo6 O14 Mo12 54.9(10)
O12 Mo12 O14 Mo6 130.5(10)
O13 Mo12 O14 Mo6 26.7(10)
O10 Mo12 O14 Mo6 -73.1(13)
O11 Mo12 O14 Mo6 -132.4(10)
O34 Mo12 O14 Mo6 -60.4(10)
O15 Mo1 O17 Mo6 -131.1(10)
O40 Mo1 O17 Mo6 123.5(10)
O21 Mo1 O17 Mo6 22.8(17)
O13 Mo1 O17 Mo6 -31.1(10)
O23 Mo1 O17 Mo6 50.1(10)
O16 Mo6 O17 Mo1 134.3(10)
O18 Mo6 O17 Mo1 -63.3(15)
O14 Mo6 O17 Mo1 31.2(10)
O19 Mo6 O17 Mo1 -126.7(11)
O22 Mo6 O17 Mo1 -55.2(10)
O16 Mo6 O18 Mo9 167.3(5)
O14 Mo6 O18 Mo9 -87.0(6)
O19 Mo6 O18 Mo9 67.0(5)
O17 Mo6 O18 Mo9 4.8(12)
O22 Mo6 O18 Mo9 -3.5(4)
O35 Mo9 O18 Mo6 -172.4(6)
O20 Mo9 O18 Mo6 -71.7(5)
O30 Mo9 O18 Mo6 33.2(12)
O38 Mo9 O18 Mo6 87.2(5)
O22 Mo9 O18 Mo6 3.6(5)
O3 Mo7 O19 Mo6 168.5(5)
O4 Mo7 O19 Mo6 -86.2(6)
O25 Mo7 O19 Mo6 8.9(11)
O20 Mo7 O19 Mo6 69.9(6)
O22 Mo7 O19 Mo6 -2.2(5)
O16 Mo6 O19 Mo7 -173.7(6)
O18 Mo6 O19 Mo7 -72.3(6)
O14 Mo6 O19 Mo7 27.9(11)
O17 Mo6 O19 Mo7 85.8(6)
O22 Mo6 O19 Mo7 2.2(5)
O35 Mo9 O20 Mo7 168.5(5)
O30 Mo9 O20 Mo7 -85.5(6)
O18 Mo9 O20 Mo7 70.2(5)
O38 Mo9 O20 Mo7 11.1(12)
O22 Mo9 O20 Mo7 -1.8(4)
O3 Mo7 O20 Mo9 -175.2(6)
O4 Mo7 O20 Mo9 28.3(12)
O19 Mo7 O20 Mo9 -71.0(6)
O25 Mo7 O20 Mo9 84.5(5)
O22 Mo7 O20 Mo9 1.8(4)
O37 Mo2 O21 Mo1 168.0(5)
O8 Mo2 O21 Mo1 -85.8(5)
O36 Mo2 O21 Mo1 8.8(11)
O24 Mo2 O21 Mo1 69.4(5)
O23 Mo2 O21 Mo1 -2.4(4)
O15 Mo1 O21 Mo2 -174.5(5)
O17 Mo1 O21 Mo2 31.2(11)
O40 Mo1 O21 Mo2 -71.5(5)
O13 Mo1 O21 Mo2 85.9(5)
O23 Mo1 O21 Mo2 2.4(4)
O35 Mo9 O22 P1 155.6(19)
O20 Mo9 O22 P1 -135.1(6)
O30 Mo9 O22 P1 -35.5(6)
O18 Mo9 O22 P1 132.5(6)
O38 Mo9 O22 P1 50.3(5)
O35 Mo9 O22 Mo7 -68(2)
O20 Mo9 O22 Mo7 1.2(3)
O30 Mo9 O22 Mo7 100.9(3)
O18 Mo9 O22 Mo7 -91.2(3)
O38 Mo9 O22 Mo7 -173.4(3)
O35 Mo9 O22 Mo6 21(2)
O20 Mo9 O22 Mo6 90.3(3)
O30 Mo9 O22 Mo6 -170.1(3)
O18 Mo9 O22 Mo6 -2.2(3)
O38 Mo9 O22 Mo6 -84.4(3)
O3 Mo7 O22 P1 153(2)
O4 Mo7 O22 P1 -34.6(6)
O19 Mo7 O22 P1 -133.7(6)
O25 Mo7 O22 P1 51.5(6)
O20 Mo7 O22 P1 134.9(6)
O3 Mo7 O22 Mo9 17(2)
O4 Mo7 O22 Mo9 -170.6(3)
O19 Mo7 O22 Mo9 90.3(3)
O25 Mo7 O22 Mo9 -84.5(3)
O20 Mo7 O22 Mo9 -1.1(3)
O3 Mo7 O22 Mo6 -72(2)
O4 Mo7 O22 Mo6 100.5(3)
O19 Mo7 O22 Mo6 1.4(3)
O25 Mo7 O22 Mo6 -173.4(3)
O20 Mo7 O22 Mo6 -90.0(3)
O16 Mo6 O22 P1 159.4(19)
O18 Mo6 O22 P1 -132.7(6)
O14 Mo6 O22 P1 -34.4(5)
O19 Mo6 O22 P1 134.5(6)
O17 Mo6 O22 P1 50.8(5)
O16 Mo6 O22 Mo9 -66(2)
O18 Mo6 O22 Mo9 2.4(3)
O14 Mo6 O22 Mo9 100.7(3)
O19 Mo6 O22 Mo9 -90.4(3)
O17 Mo6 O22 Mo9 -174.1(3)
O16 Mo6 O22 Mo7 24(2)
O18 Mo6 O22 Mo7 91.5(3)
O14 Mo6 O22 Mo7 -170.2(3)
O19 Mo6 O22 Mo7 -1.3(3)
O17 Mo6 O22 Mo7 -85.0(3)
O37 Mo2 O23 P1 155(2)
O8 Mo2 O23 P1 -35.3(6)
O21 Mo2 O23 P1 -133.1(6)
O36 Mo2 O23 P1 51.7(6)
O24 Mo2 O23 P1 136.0(6)
O37 Mo2 O23 Mo5 19(2)
O8 Mo2 O23 Mo5 -171.8(3)
O21 Mo2 O23 Mo5 90.4(3)
O36 Mo2 O23 Mo5 -84.9(3)
O24 Mo2 O23 Mo5 -0.5(3)
O37 Mo2 O23 Mo1 -70(2)
O8 Mo2 O23 Mo1 99.4(3)
O21 Mo2 O23 Mo1 1.6(3)
O36 Mo2 O23 Mo1 -173.7(3)
O24 Mo2 O23 Mo1 -89.3(3)
O1 Mo5 O23 P1 156(2)
O26 Mo5 O23 P1 -35.4(6)
O24 Mo5 O23 P1 -135.7(6)
O4 Mo5 O23 P1 50.3(6)
O40 Mo5 O23 P1 132.9(6)
O1 Mo5 O23 Mo2 -68(2)
O26 Mo5 O23 Mo2 100.9(3)
O24 Mo5 O23 Mo2 0.6(3)
O4 Mo5 O23 Mo2 -173.4(3)
O40 Mo5 O23 Mo2 -90.9(3)
O1 Mo5 O23 Mo1 21(2)
O26 Mo5 O23 Mo1 -170.2(3)
O24 Mo5 O23 Mo1 89.5(3)
O4 Mo5 O23 Mo1 -84.5(3)
O40 Mo5 O23 Mo1 -1.9(3)
O15 Mo1 O23 P1 153(2)
O17 Mo1 O23 P1 -34.8(6)
O40 Mo1 O23 P1 -133.5(6)
O21 Mo1 O23 P1 133.7(6)
O13 Mo1 O23 P1 50.7(6)
O15 Mo1 O23 Mo2 18(2)
O17 Mo1 O23 Mo2 -170.0(3)
O40 Mo1 O23 Mo2 91.3(3)
O21 Mo1 O23 Mo2 -1.5(3)
O13 Mo1 O23 Mo2 -84.5(3)
O15 Mo1 O23 Mo5 -72(2)
O17 Mo1 O23 Mo5 100.8(3)
O40 Mo1 O23 Mo5 2.1(3)
O21 Mo1 O23 Mo5 -90.7(3)
O13 Mo1 O23 Mo5 -173.7(3)
O1 Mo5 O24 Mo2 170.3(5)
O26 Mo5 O24 Mo2 -83.5(5)
O4 Mo5 O24 Mo2 13.3(11)
O40 Mo5 O24 Mo2 71.0(5)
O23 Mo5 O24 Mo2 -0.8(4)
O37 Mo2 O24 Mo5 -175.9(5)
O8 Mo2 O24 Mo5 21.9(11)
O21 Mo2 O24 Mo5 -74.1(5)
O36 Mo2 O24 Mo5 84.3(5)
O23 Mo2 O24 Mo5 0.8(4)
O2 Mo8 O25 Mo7 -127.1(9)
O28 Mo8 O25 Mo7 126.3(9)
O26 Mo8 O25 Mo7 -28.1(9)
O27 Mo8 O25 Mo7 27.9(15)
O39 Mo8 O25 Mo7 53.6(9)
O3 Mo7 O25 Mo8 131.4(10)
O4 Mo7 O25 Mo8 29.3(10)
O19 Mo7 O25 Mo8 -68.7(13)
O20 Mo7 O25 Mo8 -130.9(10)
O22 Mo7 O25 Mo8 -58.1(9)
O1 Mo5 O26 Mo8 -130.1(10)
O24 Mo5 O26 Mo8 124.7(10)
O4 Mo5 O26 Mo8 -30.3(10)
O40 Mo5 O26 Mo8 25.4(16)
O23 Mo5 O26 Mo8 51.7(10)
O2 Mo8 O26 Mo5 132.8(10)
O25 Mo8 O26 Mo5 30.3(10)
O28 Mo8 O26 Mo5 -64.9(15)
O27 Mo8 O26 Mo5 -128.9(10)
O39 Mo8 O26 Mo5 -56.9(10)
O6 Mo4 O27 Mo8 168.3(5)
O36 Mo4 O27 Mo8 -87.1(5)
O7 Mo4 O27 Mo8 5.7(12)
O29 Mo4 O27 Mo8 68.1(5)
O39 Mo4 O27 Mo8 -2.5(5)
O2 Mo8 O27 Mo4 -174.8(6)
O25 Mo8 O27 Mo4 29.8(11)
O28 Mo8 O27 Mo4 -70.6(5)
O26 Mo8 O27 Mo4 86.6(5)
O39 Mo8 O27 Mo4 2.6(5)
O2 Mo8 O28 Mo10 167.2(5)
O25 Mo8 O28 Mo10 -87.4(5)
O26 Mo8 O28 Mo10 5.3(12)
O27 Mo8 O28 Mo10 67.9(5)
O39 Mo8 O28 Mo10 -3.0(5)
O32 Mo10 O28 Mo8 -175.7(6)
O29 Mo10 O28 Mo8 -70.7(5)
O31 Mo10 O28 Mo8 34.5(11)
O30 Mo10 O28 Mo8 87.1(6)
O39 Mo10 O28 Mo8 3.1(5)
O32 Mo10 O29 Mo4 167.4(6)
O31 Mo10 O29 Mo4 -85.7(6)
O28 Mo10 O29 Mo4 70.1(5)
O30 Mo10 O29 Mo4 10.9(12)
O39 Mo10 O29 Mo4 -1.9(5)
O6 Mo4 O29 Mo10 -176.6(6)
O27 Mo4 O29 Mo10 -72.3(6)
O36 Mo4 O29 Mo10 27.3(12)
O7 Mo4 O29 Mo10 84.2(5)
O39 Mo4 O29 Mo10 1.9(5)
O35 Mo9 O30 Mo10 -130.1(9)
O20 Mo9 O30 Mo10 126.5(9)
O18 Mo9 O30 Mo10 23.8(15)
O38 Mo9 O30 Mo10 -29.2(9)
O22 Mo9 O30 Mo10 51.9(9)
O32 Mo10 O30 Mo9 133.7(10)
O29 Mo10 O30 Mo9 -69.3(13)
O31 Mo10 O30 Mo9 30.4(9)
O28 Mo10 O30 Mo9 -130.0(10)
O39 Mo10 O30 Mo9 -56.8(9)
O32 Mo10 O31 Mo11 -128.8(10)
O29 Mo10 O31 Mo11 123.2(10)
O28 Mo10 O31 Mo11 20.3(16)
O30 Mo10 O31 Mo11 -31.3(10)
O39 Mo10 O31 Mo11 50.1(10)
O9 Mo11 O31 Mo10 133.7(10)
O38 Mo11 O31 Mo10 31.7(10)
O11 Mo11 O31 Mo10 -67.2(14)
O33 Mo11 O31 Mo10 -126.9(10)
O34 Mo11 O31 Mo10 -54.4(10)
O5 Mo3 O33 Mo11 168.5(5)
O7 Mo3 O33 Mo11 -84.9(6)
O8 Mo3 O33 Mo11 10.9(12)
O10 Mo3 O33 Mo11 71.3(6)
O34 Mo3 O33 Mo11 -1.9(5)
O9 Mo11 O33 Mo3 -175.4(6)
O38 Mo11 O33 Mo3 27.9(12)
O11 Mo11 O33 Mo3 -72.6(6)
O31 Mo11 O33 Mo3 85.1(6)
O34 Mo11 O33 Mo3 1.9(5)
O9 Mo11 O34 P1 153(3)
O38 Mo11 O34 P1 -35.5(6)
O11 Mo11 O34 P1 -136.0(7)
O33 Mo11 O34 P1 133.5(7)
O31 Mo11 O34 P1 49.8(6)
O9 Mo11 O34 Mo3 18(3)
O38 Mo11 O34 Mo3 -170.3(3)
O11 Mo11 O34 Mo3 89.3(3)
O33 Mo11 O34 Mo3 -1.2(3)
O31 Mo11 O34 Mo3 -84.9(3)
O9 Mo11 O34 Mo12 -71(3)
O38 Mo11 O34 Mo12 101.2(3)
O11 Mo11 O34 Mo12 0.7(3)
O33 Mo11 O34 Mo12 -89.8(3)
O31 Mo11 O34 Mo12 -173.5(3)
O5 Mo3 O34 P1 156.2(18)
O7 Mo3 O34 P1 -35.7(6)
O33 Mo3 O34 P1 -135.3(6)
O8 Mo3 O34 P1 50.4(5)
O10 Mo3 O34 P1 133.6(6)
O5 Mo3 O34 Mo11 -67(2)
O7 Mo3 O34 Mo11 100.9(3)
O33 Mo3 O34 Mo11 1.3(3)
O8 Mo3 O34 Mo11 -173.0(3)
O10 Mo3 O34 Mo11 -89.8(3)
O5 Mo3 O34 Mo12 22(2)
O7 Mo3 O34 Mo12 -169.5(3)
O33 Mo3 O34 Mo12 90.9(3)
O8 Mo3 O34 Mo12 -83.4(3)
O10 Mo3 O34 Mo12 -0.2(3)
O12 Mo12 O34 P1 146.2(18)
O13 Mo12 O34 P1 -33.3(6)
O10 Mo12 O34 P1 -132.7(6)
O14 Mo12 O34 P1 53.1(5)
O11 Mo12 O34 P1 137.0(6)
O12 Mo12 O34 Mo11 9(2)
O13 Mo12 O34 Mo11 -171.0(3)
O10 Mo12 O34 Mo11 89.6(3)
O14 Mo12 O34 Mo11 -84.6(3)
O11 Mo12 O34 Mo11 -0.7(3)
O12 Mo12 O34 Mo3 -81(2)
O13 Mo12 O34 Mo3 99.7(3)
O10 Mo12 O34 Mo3 0.2(3)
O14 Mo12 O34 Mo3 -174.0(3)
O11 Mo12 O34 Mo3 -90.0(3)
O6 Mo4 O36 Mo2 -128.5(10)
O27 Mo4 O36 Mo2 125.0(10)
O7 Mo4 O36 Mo2 -28.6(10)
O29 Mo4 O36 Mo2 27.4(16)
O39 Mo4 O36 Mo2 51.3(10)
O37 Mo2 O36 Mo4 133.4(10)
O8 Mo2 O36 Mo4 29.5(10)
O21 Mo2 O36 Mo4 -67.3(14)
O24 Mo2 O36 Mo4 -128.6(10)
O23 Mo2 O36 Mo4 -56.4(10)
O9 Mo11 O38 Mo9 -129.2(10)
O11 Mo11 O38 Mo9 124.9(10)
O33 Mo11 O38 Mo9 27.4(17)
O31 Mo11 O38 Mo9 -29.2(10)
O34 Mo11 O38 Mo9 51.9(10)
O35 Mo9 O38 Mo11 133.2(10)
O20 Mo9 O38 Mo11 -69.5(15)
O30 Mo9 O38 Mo11 29.9(10)
O18 Mo9 O38 Mo11 -130.1(11)
O22 Mo9 O38 Mo11 -56.9(10)
O32 Mo10 O39 P1 139(2)
O29 Mo10 O39 P1 -134.7(6)
O31 Mo10 O39 P1 -34.7(6)
O28 Mo10 O39 P1 132.6(6)
O30 Mo10 O39 P1 50.8(6)
O32 Mo10 O39 Mo4 -85(2)
O29 Mo10 O39 Mo4 1.3(3)
O31 Mo10 O39 Mo4 101.3(3)
O28 Mo10 O39 Mo4 -91.4(3)
O30 Mo10 O39 Mo4 -173.1(3)
O32 Mo10 O39 Mo8 5(2)
O29 Mo10 O39 Mo8 90.7(3)
O31 Mo10 O39 Mo8 -169.2(3)
O28 Mo10 O39 Mo8 -1.9(3)
O30 Mo10 O39 Mo8 -83.7(3)
O6 Mo4 O39 P1 144(2)
O27 Mo4 O39 P1 -132.4(6)
O36 Mo4 O39 P1 -34.5(5)
O7 Mo4 O39 P1 51.4(5)
O29 Mo4 O39 P1 135.0(6)
O6 Mo4 O39 Mo10 8(3)
O27 Mo4 O39 Mo10 91.4(3)
O36 Mo4 O39 Mo10 -170.7(3)
O7 Mo4 O39 Mo10 -84.8(3)
O29 Mo4 O39 Mo10 -1.2(3)
O6 Mo4 O39 Mo8 -82(3)
O27 Mo4 O39 Mo8 1.7(3)
O36 Mo4 O39 Mo8 99.5(3)
O7 Mo4 O39 Mo8 -174.6(3)
O29 Mo4 O39 Mo8 -90.9(3)
O2 Mo8 O39 P1 149(2)
O25 Mo8 O39 P1 -35.5(6)
O28 Mo8 O39 P1 -133.5(6)
O26 Mo8 O39 P1 50.2(6)
O27 Mo8 O39 P1 133.3(6)
O2 Mo8 O39 Mo10 -76(2)
O25 Mo8 O39 Mo10 99.9(3)
O28 Mo8 O39 Mo10 2.0(3)
O26 Mo8 O39 Mo10 -174.3(3)
O27 Mo8 O39 Mo10 -91.2(3)
O2 Mo8 O39 Mo4 14(2)
O25 Mo8 O39 Mo4 -170.4(3)
O28 Mo8 O39 Mo4 91.7(3)
O26 Mo8 O39 Mo4 -84.7(3)
O27 Mo8 O39 Mo4 -1.6(3)
O15 Mo1 O40 Mo5 167.8(5)
O17 Mo1 O40 Mo5 -87.2(6)
O21 Mo1 O40 Mo5 68.9(5)
O13 Mo1 O40 Mo5 6.6(12)
O23 Mo1 O40 Mo5 -3.1(5)
O1 Mo5 O40 Mo1 -173.2(5)
O26 Mo5 O40 Mo1 30.9(11)
O24 Mo5 O40 Mo1 -71.2(5)
O4 Mo5 O40 Mo1 87.4(6)
O23 Mo5 O40 Mo1 3.2(5)
Mo9 O22 P1 O23 173.9(4)
Mo7 O22 P1 O23 53.0(7)
Mo6 O22 P1 O23 -66.9(6)
Mo9 O22 P1 O34 -65.2(6)
Mo7 O22 P1 O34 173.9(5)
Mo6 O22 P1 O34 54.0(6)
Mo9 O22 P1 O39 54.0(6)
Mo7 O22 P1 O39 -66.8(6)
Mo6 O22 P1 O39 173.2(4)
Mo2 O23 P1 O22 174.2(5)
Mo5 O23 P1 O22 -64.6(6)
Mo1 O23 P1 O22 54.9(6)
Mo2 O23 P1 O34 54.3(7)
Mo5 O23 P1 O34 175.4(5)
Mo1 O23 P1 O34 -65.1(6)
Mo2 O23 P1 O39 -65.9(6)
Mo5 O23 P1 O39 55.2(7)
Mo1 O23 P1 O39 174.7(5)
Mo11 O34 P1 O22 54.3(7)
Mo3 O34 P1 O22 174.7(5)
Mo12 O34 P1 O22 -68.0(6)
Mo11 O34 P1 O23 174.6(5)
Mo3 O34 P1 O23 -65.0(7)
Mo12 O34 P1 O23 52.3(7)
Mo11 O34 P1 O39 -65.0(7)
Mo3 O34 P1 O39 55.3(6)
Mo12 O34 P1 O39 172.6(5)
Mo10 O39 P1 O22 -65.7(6)
Mo4 O39 P1 O22 173.1(5)
Mo8 O39 P1 O22 54.1(6)
Mo10 O39 P1 O23 174.4(5)
Mo4 O39 P1 O23 53.3(6)
Mo8 O39 P1 O23 -65.8(6)
Mo10 O39 P1 O34 53.3(7)
Mo4 O39 P1 O34 -67.8(6)
Mo8 O39 P1 O34 173.2(5)
N5 Co1 N1 C1 120.6(11)
N2 Co1 N1 C1 28.7(11)
N6 Co1 N1 C1 -153.6(11)
N4 Co1 N1 C1 -64.1(11)
N3 Co1 N1 C1 -23(4)
N1 Co1 N2 C6 4.7(10)
N5 Co1 N2 C6 -91.1(10)
N6 Co1 N2 C6 -64(12)
N4 Co1 N2 C6 94.9(9)
N3 Co1 N2 C6 177.5(10)
N1 Co1 N3 C3 -34(4)
N5 Co1 N3 C3 -178.5(12)
N2 Co1 N3 C3 -86.1(12)
N6 Co1 N3 C3 96.0(12)
N4 Co1 N3 C3 6.8(12)
N1 Co1 N4 C2 -165.5(11)
N5 Co1 N4 C2 -21(4)
N2 Co1 N4 C2 110.0(10)
N6 Co1 N4 C2 -70.9(10)
N3 Co1 N4 C2 20.5(10)
N1 Co1 N5 C4 100.2(11)
N2 Co1 N5 C4 -175.2(11)
N6 Co1 N5 C4 5.9(11)
N4 Co1 N5 C4 -44(4)
N3 Co1 N5 C4 -85.2(11)
N1 Co1 N6 C5 -72.2(10)
N5 Co1 N6 C5 23.5(10)
N2 Co1 N6 C5 -4(12)
N4 Co1 N6 C5 -162.6(10)
N3 Co1 N6 C5 114.8(10)
Co1 N1 C1 C6 -52.5(13)
Co1 N4 C2 C3 -42.5(14)
Co1 N3 C3 C2 -32.6(16)
N4 C2 C3 N3 48.1(17)
Co1 N5 C4 C5 -33.7(15)
N5 C4 C5 N6 49.9(15)
Co1 N6 C5 C4 -46.9(13)
N1 C1 C6 N2 53.1(14)
Co1 N2 C6 C1 -34.7(13)
C11 N7 C7 C9 -104.8(16)
C10 N7 C7 C9 73.2(17)
C11 N7 C10 O41 -107(2)
C7 N7 C10 O41 75(2)
C10 N7 C11 C8 -1(3)
C7 N7 C11 C8 177.4(17)
C16 N8 C12 O42 178.7(17)
C15 N8 C12 O42 -8(3)
C12 N8 C15 C13 97(2)
C16 N8 C15 C13 -91(2)
C12 N8 C16 C14 91(2)
C15 N8 C16 C14 -82(2)
C21 N9 C17 C20 113.2(19)
C18 N9 C17 C20 -71(2)
C21 N9 C18 C19 88.9(17)
C17 N9 C18 C19 -87.2(17)
C17 N9 C21 O43 172.9(16)
C18 N9 C21 O43 -3(3)
C24 N10 C22 C23 -87(2)
C25 N10 C22 C23 83(2)
C25 N10 C24 O44 -173.9(17)
C22 N10 C24 O44 -4(3)
C24 N10 C25 C26 -105(2)
C22 N10 C25 C26 85(2)
C29 N11 C27 C28 93(2)
C30 N11 C27 C28 -71(2)
C27 N11 C29 O45 -2(3)
C30 N11 C29 O45 162(2)
C27 N11 C30 C31 -78(3)
C29 N11 C30 C31 119(2)
C33 N12 C32 O46 85(4)
C36 N12 C32 O46 -113(3)
C36 N12 C33 C34 -116(3)
C32 N12 C33 C34 43(4)
C33 N12 C36 C35 -6(5)
C32 N12 C36 C35 -166(3)
